data_1577236
loop_
_publ_author_name
'Wang, Xiao-Yue'
'Wang, Wei'
'Wei, Wang-Long'
'Ren, Wei-Min'
'Lu, Xiaobing'
'Zhou, Hui'

_publ_section_title
;
 Controlled Ring-Opening Polymerization of Xylose-derived Lactones towards
 Sustainable Polyesters
;
_journal_name_full 'Polymer Chemistry'
_journal_paper_doi 10.1039/D6PY00323K
_journal_year 2026
_chemical_absolute_configuration ad
_chemical_formula_moiety 'C10 H14 O5 S'
_chemical_formula_sum 'C10 H14 O5 S'
_chemical_formula_weight 246.27
_space_group_crystal_system orthorhombic
_space_group_IT_number 19
_space_group_name_Hall 'P 2ac 2ab'
_space_group_name_H-M_alt 'P 21 21 21'
_atom_sites_solution_hydrogens geom
_atom_sites_solution_primary dual
_audit_creation_date 2023-10-18
_audit_creation_method
;
Olex2 1.5
(compiled 2023.08.24 svn.re1ec1418 for OlexSys, GUI svn.r6817)
;
_audit_update_record
;
2024-12-05 deposited with the CCDC.	2026-05-11 downloaded from the CCDC.
;
_cell_angle_alpha 90
_cell_angle_beta 90
_cell_angle_gamma 90
_cell_formula_units_Z 4
_cell_length_a 5.3165(2)
_cell_length_b 10.8068(6)
_cell_length_c 19.5856(12)
_cell_measurement_reflns_used 2554
_cell_measurement_temperature 301.4
_cell_measurement_theta_max 24.48
_cell_measurement_theta_min 2.81
_cell_volume 1125.28(10)
_computing_cell_refinement 'SAINT V8.40A (Bruker, 2019)'
_computing_data_reduction 'SAINT V8.40A (Bruker, 2019)'
_computing_molecular_graphics 'Olex2 1.5 (Dolomanov et al., 2009)'
_computing_publication_material 'Olex2 1.5 (Dolomanov et al., 2009)'
_computing_structure_refinement 'SHELXL 2018/3 (Sheldrick, 2015)'
_computing_structure_solution 'SHELXT 2014/5 (Sheldrick, 2014)'
_diffrn_ambient_temperature 301.4
_diffrn_measured_fraction_theta_full 0.995
_diffrn_measured_fraction_theta_max 0.995
_diffrn_measurement_device_type 'Bruker APEX-II CCD'
_diffrn_measurement_method '\f and \w scans'
_diffrn_radiation_type MoK\a
_diffrn_radiation_wavelength 0.71073
_diffrn_reflns_av_R_equivalents 0.0546
_diffrn_reflns_av_unetI/netI 0.0526
_diffrn_reflns_Laue_measured_fraction_full 0.995
_diffrn_reflns_Laue_measured_fraction_max 0.995
_diffrn_reflns_limit_h_max 6
_diffrn_reflns_limit_h_min -6
_diffrn_reflns_limit_k_max 14
_diffrn_reflns_limit_k_min -13
_diffrn_reflns_limit_l_max 25
_diffrn_reflns_limit_l_min -24
_diffrn_reflns_number 9943
_diffrn_reflns_point_group_measured_fraction_full 0.997
_diffrn_reflns_point_group_measured_fraction_max 0.996
_diffrn_reflns_theta_full 25.242
_diffrn_reflns_theta_max 27.491
_diffrn_reflns_theta_min 2.807
_diffrn_source_current 1.4
_diffrn_source_power 0.07
_diffrn_source_voltage 50.0
_diffrn_standards_number 0
_exptl_absorpt_coefficient_mu 0.291
_exptl_absorpt_correction_T_max 0.7456
_exptl_absorpt_correction_T_min 0.6431
_exptl_absorpt_correction_type multi-scan
_exptl_absorpt_process_details
'SADABS-2016/2 (Bruker,2016/2) was used for absorption correction. wR2(int) was 0.1183 before and 0.0606 after correction. The Ratio of minimum to maximum transmission is 0.8625. The \l/2 correction factor is Not present.'
_exptl_crystal_colour colourless
_exptl_crystal_colour_primary colourless
_exptl_crystal_density_diffrn 1.454
_exptl_crystal_description block
_exptl_crystal_F_000 520
_refine_diff_density_max 0.163
_refine_diff_density_min -0.221
_refine_diff_density_rms 0.041
_refine_ls_abs_structure_details
;
 Flack x determined using 630 quotients [(I+)-(I-)]/[(I+)+(I-)]
 (Parsons, Flack and Wagner, Acta Cryst. B69 (2013) 249-259).
;
_refine_ls_abs_structure_Flack 0.06(5)
_refine_ls_extinction_method none
_refine_ls_goodness_of_fit_ref 1.032
_refine_ls_hydrogen_treatment constr
_refine_ls_matrix_type full
_refine_ls_number_parameters 147
_refine_ls_number_reflns 2565
_refine_ls_number_restraints 0
_refine_ls_restrained_S_all 1.032
_refine_ls_R_factor_all 0.0633
_refine_ls_R_factor_gt 0.0401
_refine_ls_shift/su_max 0.000
_refine_ls_shift/su_mean 0.000
_refine_ls_structure_factor_coef Fsqd
_refine_ls_weighting_details 'w=1/[\s^2^(Fo^2^)+(0.0308P)^2^+0.0769P] where P=(Fo^2^+2Fc^2^)/3'
_refine_ls_weighting_scheme calc
_refine_ls_wR_factor_gt 0.0723
_refine_ls_wR_factor_ref 0.0817
_reflns_Friedel_coverage 0.694
_reflns_Friedel_fraction_full 0.999
_reflns_Friedel_fraction_max 0.996
_reflns_number_gt 1987
_reflns_number_total 2565
_reflns_threshold_expression 'I > 2\s(I)'
_cod_data_source_file d6py00323k2.cif
_cod_data_source_block mo
_cod_database_code 1577236
_shelx_shelxl_version_number 2018/3
_shelx_space_group_comment
;
The symmetry employed for this shelxl refinement is uniquely defined
by the following loop, which should always be used as a source of
symmetry information in preference to the above space-group names.
They are only intended as comments.
;
_olex2_refinement_description
;
1. Fixed Uiso
 At 1.2 times of:
  All C(H) groups, All C(H,H) groups
 At 1.5 times of:
  All C(H,H,H) groups
2.a Ternary CH refined with riding coordinates:
 C2(H2), C3(H3), C4(H4), C5(H5)
2.b Secondary CH2 refined with riding coordinates:
 C6(H6A,H6B), C7(H7A,H7B)
2.c Idealised Me refined as rotating group:
 C9(H9A,H9B,H9C), C10(H10A,H10B,H10C)
;
_olex2_submission_special_instructions 'No special instructions were received'

loop_
_space_group_symop_operation_xyz
'x, y, z'
'-x+1/2, -y, z+1/2'
'-x, y+1/2, -z+1/2'
'x+1/2, -y+1/2, -z'

loop_
_atom_site_label
_atom_site_type_symbol
_atom_site_fract_x
_atom_site_fract_y
_atom_site_fract_z
_atom_site_U_iso_or_equiv
_atom_site_adp_type
_atom_site_occupancy
_atom_site_site_symmetry_order
_atom_site_calc_flag
_atom_site_refinement_flags_posn
_atom_site_refinement_flags_adp
_atom_site_refinement_flags_occupancy
_atom_site_disorder_assembly
_atom_site_disorder_group
S1 S 0.69764(15) 0.55546(7) 0.40058(5) 0.0449(2) Uani 1 1 d . . . . .
O1 O 0.5304(4) 0.51695(19) 0.66522(11) 0.0444(6) Uani 1 1 d . . . . .
O2 O 0.2150(4) 0.65523(19) 0.65854(11) 0.0494(6) Uani 1 1 d . . . . .
O3 O 0.1659(4) 0.6121(2) 0.54379(11) 0.0519(6) Uani 1 1 d . . . . .
O4 O 0.3804(3) 0.36961(18) 0.50719(10) 0.0373(5) Uani 1 1 d . . . . .
O5 O 0.3863(4) 0.2576(2) 0.41391(12) 0.0539(6) Uani 1 1 d . . . . .
C1 C 0.3964(5) 0.6067(3) 0.70472(16) 0.0401(7) Uani 1 1 d . . . . .
C2 C 0.1541(5) 0.5644(3) 0.61013(16) 0.0436(8) Uani 1 1 d . . . . .
H2 H -0.011317 0.528135 0.619475 0.052 Uiso 1 1 calc R U . . .
C3 C 0.3634(5) 0.4669(3) 0.61651(15) 0.0373(7) Uani 1 1 d . . . . .
H3 H 0.299695 0.385082 0.629390 0.045 Uiso 1 1 calc R U . . .
C4 C 0.4892(5) 0.4678(2) 0.54739(14) 0.0320(6) Uani 1 1 d . . . . .
H4 H 0.672079 0.458810 0.551325 0.038 Uiso 1 1 calc R U . . .
C5 C 0.4167(5) 0.5935(3) 0.51800(15) 0.0363(7) Uani 1 1 d . . . . .
H5 H 0.529091 0.657538 0.535970 0.044 Uiso 1 1 calc R U . . .
C6 C 0.4085(6) 0.6006(3) 0.44124(16) 0.0409(7) Uani 1 1 d . . . . .
H6A H 0.368736 0.684866 0.427957 0.049 Uiso 1 1 calc R U . . .
H6B H 0.274166 0.547722 0.424795 0.049 Uiso 1 1 calc R U . . .
C7 C 0.7328(6) 0.3951(3) 0.42818(17) 0.0432(8) Uani 1 1 d . . . . .
H7A H 0.809241 0.347882 0.391509 0.052 Uiso 1 1 calc R U . . .
H7B H 0.846177 0.392463 0.466948 0.052 Uiso 1 1 calc R U . . .
C8 C 0.4917(6) 0.3353(3) 0.44763(16) 0.0393(7) Uani 1 1 d . . . . .
C9 C 0.2689(7) 0.5461(4) 0.76479(18) 0.0620(10) Uani 1 1 d . . . . .
H9A H 0.149245 0.486387 0.748666 0.093 Uiso 1 1 calc R U . . .
H9B H 0.183718 0.607915 0.791360 0.093 Uiso 1 1 calc R U . . .
H9C H 0.392605 0.505553 0.792609 0.093 Uiso 1 1 calc R U . . .
C10 C 0.5753(7) 0.7082(4) 0.7246(2) 0.0687(11) Uani 1 1 d . . . . .
H10A H 0.706300 0.674773 0.752888 0.103 Uiso 1 1 calc R U . . .
H10B H 0.485935 0.770961 0.749460 0.103 Uiso 1 1 calc R U . . .
H10C H 0.648024 0.743820 0.684295 0.103 Uiso 1 1 calc R U . . .

loop_
_atom_site_aniso_label
_atom_site_aniso_U_11
_atom_site_aniso_U_22
_atom_site_aniso_U_33
_atom_site_aniso_U_23
_atom_site_aniso_U_13
_atom_site_aniso_U_12
S1 0.0429(4) 0.0452(4) 0.0466(5) 0.0113(4) 0.0030(4) -0.0063(4)
O1 0.0423(11) 0.0561(13) 0.0347(13) -0.0111(11) -0.0063(10) 0.0106(10)
O2 0.0582(13) 0.0482(12) 0.0419(14) -0.0088(11) -0.0100(11) 0.0158(12)
O3 0.0481(13) 0.0697(15) 0.0381(13) 0.0032(12) -0.0056(10) 0.0233(13)
O4 0.0437(11) 0.0346(11) 0.0335(12) -0.0047(9) 0.0026(9) -0.0092(9)
O5 0.0728(15) 0.0449(13) 0.0440(15) -0.0109(12) -0.0030(12) -0.0141(11)
C1 0.0413(15) 0.0455(17) 0.0335(18) -0.0058(15) -0.0004(13) 0.0032(15)
C2 0.0328(15) 0.0557(19) 0.042(2) -0.0050(17) -0.0018(13) 0.0019(14)
C3 0.0447(16) 0.0348(16) 0.0323(18) -0.0018(13) -0.0016(13) -0.0041(13)
C4 0.0355(15) 0.0295(14) 0.0311(16) -0.0013(12) -0.0038(13) -0.0029(13)
C5 0.0389(15) 0.0324(16) 0.0376(18) 0.0017(14) -0.0070(13) 0.0007(13)
C6 0.0452(16) 0.0391(16) 0.0382(19) 0.0069(14) -0.0075(14) 0.0021(14)
C7 0.0483(18) 0.0408(16) 0.0405(19) -0.0020(15) 0.0066(14) 0.0035(15)
C8 0.0514(18) 0.0302(15) 0.0365(19) 0.0025(14) 0.0021(15) -0.0001(15)
C9 0.077(3) 0.067(2) 0.042(2) 0.0029(19) 0.0114(19) 0.003(2)
C10 0.067(2) 0.075(3) 0.064(3) -0.023(2) 0.003(2) -0.020(2)

loop_
_atom_type_symbol
_atom_type_description
_atom_type_scat_dispersion_real
_atom_type_scat_dispersion_imag
_atom_type_scat_source
C C 0.0033 0.0016 'International Tables Vol C Tables 4.2.6.8 and 6.1.1.4'
H H 0.0000 0.0000 'International Tables Vol C Tables 4.2.6.8 and 6.1.1.4'
O O 0.0106 0.0060 'International Tables Vol C Tables 4.2.6.8 and 6.1.1.4'
S S 0.1246 0.1234 'International Tables Vol C Tables 4.2.6.8 and 6.1.1.4'

loop_
_geom_angle_atom_site_label_1
_geom_angle_atom_site_label_2
_geom_angle_atom_site_label_3
_geom_angle
_geom_angle_site_symmetry_1
_geom_angle_site_symmetry_3
_geom_angle_publ_flag
C6 S1 C7 102.37(14) . . ?
C3 O1 C1 108.2(2) . . ?
C2 O2 C1 109.2(2) . . ?
C2 O3 C5 108.4(2) . . ?
C8 O4 C4 119.6(2) . . ?
O1 C1 C9 110.6(3) . . ?
O1 C1 C10 108.7(2) . . ?
O2 C1 O1 104.1(2) . . ?
O2 C1 C9 110.6(3) . . ?
O2 C1 C10 109.0(3) . . ?
C10 C1 C9 113.5(3) . . ?
O2 C2 H2 111.1 . . ?
O2 C2 C3 104.9(2) . . ?
O3 C2 O2 111.1(3) . . ?
O3 C2 H2 111.1 . . ?
O3 C2 C3 107.2(2) . . ?
C3 C2 H2 111.1 . . ?
O1 C3 C2 104.4(2) . . ?
O1 C3 H3 112.9 . . ?
O1 C3 C4 109.0(2) . . ?
C2 C3 H3 112.9 . . ?
C4 C3 C2 104.1(2) . . ?
C4 C3 H3 112.9 . . ?
O4 C4 C3 107.9(2) . . ?
O4 C4 H4 111.6 . . ?
O4 C4 C5 110.3(2) . . ?
C3 C4 H4 111.6 . . ?
C3 C4 C5 103.4(2) . . ?
C5 C4 H4 111.6 . . ?
O3 C5 C4 103.1(2) . . ?
O3 C5 H5 109.9 . . ?
O3 C5 C6 108.4(2) . . ?
C4 C5 H5 109.9 . . ?
C6 C5 C4 115.5(2) . . ?
C6 C5 H5 109.9 . . ?
S1 C6 H6A 108.8 . . ?
S1 C6 H6B 108.8 . . ?
C5 C6 S1 113.8(2) . . ?
C5 C6 H6A 108.8 . . ?
C5 C6 H6B 108.8 . . ?
H6A C6 H6B 107.7 . . ?
S1 C7 H7A 108.8 . . ?
S1 C7 H7B 108.8 . . ?
H7A C7 H7B 107.7 . . ?
C8 C7 S1 113.6(2) . . ?
C8 C7 H7A 108.8 . . ?
C8 C7 H7B 108.8 . . ?
O4 C8 C7 118.5(3) . . ?
O5 C8 O4 117.2(3) . . ?
O5 C8 C7 124.3(3) . . ?
C1 C9 H9A 109.5 . . ?
C1 C9 H9B 109.5 . . ?
C1 C9 H9C 109.5 . . ?
H9A C9 H9B 109.5 . . ?
H9A C9 H9C 109.5 . . ?
H9B C9 H9C 109.5 . . ?
C1 C10 H10A 109.5 . . ?
C1 C10 H10B 109.5 . . ?
C1 C10 H10C 109.5 . . ?
H10A C10 H10B 109.5 . . ?
H10A C10 H10C 109.5 . . ?
H10B C10 H10C 109.5 . . ?

loop_
_geom_bond_atom_site_label_1
_geom_bond_atom_site_label_2
_geom_bond_distance
_geom_bond_site_symmetry_2
_geom_bond_publ_flag
S1 C6 1.799(3) . ?
S1 C7 1.825(3) . ?
O1 C1 1.431(3) . ?
O1 C3 1.411(3) . ?
O2 C1 1.422(4) . ?
O2 C2 1.403(4) . ?
O3 C2 1.399(4) . ?
O3 C5 1.440(3) . ?
O4 C4 1.442(3) . ?
O4 C8 1.360(4) . ?
O5 C8 1.206(4) . ?
C1 C9 1.507(5) . ?
C1 C10 1.504(4) . ?
C2 H2 0.9800 . ?
C2 C3 1.537(4) . ?
C3 H3 0.9800 . ?
C3 C4 1.510(4) . ?
C4 H4 0.9800 . ?
C4 C5 1.525(4) . ?
C5 H5 0.9800 . ?
C5 C6 1.506(4) . ?
C6 H6A 0.9700 . ?
C6 H6B 0.9700 . ?
C7 H7A 0.9700 . ?
C7 H7B 0.9700 . ?
C7 C8 1.485(4) . ?
C9 H9A 0.9600 . ?
C9 H9B 0.9600 . ?
C9 H9C 0.9600 . ?
C10 H10A 0.9600 . ?
C10 H10B 0.9600 . ?
C10 H10C 0.9600 . ?

loop_
_geom_torsion_atom_site_label_1
_geom_torsion_atom_site_label_2
_geom_torsion_atom_site_label_3
_geom_torsion_atom_site_label_4
_geom_torsion
_geom_torsion_site_symmetry_1
_geom_torsion_site_symmetry_2
_geom_torsion_site_symmetry_3
_geom_torsion_site_symmetry_4
_geom_torsion_publ_flag
S1 C7 C8 O4 -72.6(3) . . . . ?
S1 C7 C8 O5 107.3(3) . . . . ?
O1 C3 C4 O4 153.2(2) . . . . ?
O1 C3 C4 C5 -89.9(3) . . . . ?
O2 C2 C3 O1 -3.6(3) . . . . ?
O2 C2 C3 C4 -117.8(2) . . . . ?
O3 C2 C3 O1 114.6(3) . . . . ?
O3 C2 C3 C4 0.4(3) . . . . ?
O3 C5 C6 S1 -170.8(2) . . . . ?
O4 C4 C5 O3 80.2(3) . . . . ?
O4 C4 C5 C6 -37.9(3) . . . . ?
C1 O1 C3 C2 21.2(3) . . . . ?
C1 O1 C3 C4 131.9(2) . . . . ?
C1 O2 C2 O3 -131.0(3) . . . . ?
C1 O2 C2 C3 -15.5(3) . . . . ?
C2 O2 C1 O1 28.5(3) . . . . ?
C2 O2 C1 C9 -90.3(3) . . . . ?
C2 O2 C1 C10 144.3(3) . . . . ?
C2 O3 C5 C4 36.9(3) . . . . ?
C2 O3 C5 C6 159.8(2) . . . . ?
C2 C3 C4 O4 -95.9(3) . . . . ?
C2 C3 C4 C5 21.0(3) . . . . ?
C3 O1 C1 O2 -30.8(3) . . . . ?
C3 O1 C1 C9 88.0(3) . . . . ?
C3 O1 C1 C10 -146.8(3) . . . . ?
C3 C4 C5 O3 -35.0(3) . . . . ?
C3 C4 C5 C6 -153.0(3) . . . . ?
C4 O4 C8 O5 -176.0(2) . . . . ?
C4 O4 C8 C7 3.9(4) . . . . ?
C4 C5 C6 S1 -55.8(3) . . . . ?
C5 O3 C2 O2 90.5(3) . . . . ?
C5 O3 C2 C3 -23.6(3) . . . . ?
C6 S1 C7 C8 23.8(3) . . . . ?
C7 S1 C6 C5 61.0(3) . . . . ?
C8 O4 C4 C3 -167.8(2) . . . . ?
C8 O4 C4 C5 79.9(3) . . . . ?
